data_1561821
loop_
_publ_author_name
'Zhang, Xiaowei'
'Xing, Peiqi'
'Geng, Xiujuan'
'Sun, Daofeng'
'Xiao, Zhenyu'
'Wang, Lei'

_publ_section_title
;
 Transition metal coordination polymers based on tetrabromoterephthalic
 and bis(imidazole) ligands: Syntheses, structures, topological analysis
 and photoluminescence properties
;
_journal_name_full 'Journal of Solid State Chemistry'
_journal_page_first 49
_journal_page_last 61
_journal_paper_doi 10.1016/j.jssc.2015.05.008
_journal_volume 229
_journal_year 2015
_chemical_formula_moiety 'C24 H18 Br4 N4 O4 Zn'
_chemical_formula_sum 'C24 H18 Br4 N4 O4 Zn'
_chemical_formula_weight 811.43
_space_group_crystal_system monoclinic
_space_group_IT_number 14
_space_group_name_Hall '-P 2ybc'
_space_group_name_H-M_alt 'P 1 21/c 1'
_atom_sites_solution_hydrogens geom
_atom_sites_solution_primary iterative
_atom_sites_solution_secondary difmap
_cell_angle_alpha 90.00
_cell_angle_beta 93.5476(9)
_cell_angle_gamma 90.00
_cell_formula_units_Z 4
_cell_length_a 10.36393(10)
_cell_length_b 19.91575(16)
_cell_length_c 16.60841(15)
_cell_measurement_reflns_used 18310
_cell_measurement_temperature 293(2)
_cell_measurement_theta_max 70.5720
_cell_measurement_theta_min 4.4340
_cell_volume 3421.50(5)
_computing_cell_refinement
;
CrysAlisPro, Agilent Technologies,
Version 1.171.36.32 (release 02-08-2013 CrysAlis171 .NET)
(compiled Aug  2 2013,16:46:58)
;
_computing_data_collection
;
CrysAlisPro, Agilent Technologies,
Version 1.171.36.32 (release 02-08-2013 CrysAlis171 .NET)
(compiled Aug  2 2013,16:46:58)
;
_computing_data_reduction
;
CrysAlisPro, Agilent Technologies,
Version 1.171.36.32 (release 02-08-2013 CrysAlis171 .NET)
(compiled Aug  2 2013,16:46:58)
;
_computing_molecular_graphics 'Olex2 (Dolomanov et al., 2009)'
_computing_publication_material 'Olex2 (Dolomanov et al., 2009)'
_computing_structure_refinement 'XL (Sheldrick, 2008)'
_computing_structure_solution
;
Superflip (Palatinus & Chapuis, 2007;Palatinus & van der Lee, 2008;
Palatinus et al., 2012)
;
_diffrn_ambient_temperature 293(2)
_diffrn_detector_area_resol_mean 16.0450
_diffrn_measured_fraction_theta_full 1.000
_diffrn_measured_fraction_theta_max 1.000
_diffrn_measurement_details
;
#__ type_ start__ end____ width___ exp.time_
  1 omega  -18.00   13.00   1.0000    1.0000
omega____ theta____ kappa____ phi______ frames
    -        0.0000   57.0000    0.0000 31

#__ type_ start__ end____ width___ exp.time_
  2 omega  -68.00  -17.00   1.0000    1.0000
omega____ theta____ kappa____ phi______ frames
    -        0.0000  -57.0000 -150.0000 51

#__ type_ start__ end____ width___ exp.time_
  3 omega   -8.00   20.00   1.0000    1.0000
omega____ theta____ kappa____ phi______ frames
    -        0.0000  -57.0000 -150.0000 28

#__ type_ start__ end____ width___ exp.time_
  4 omega   19.00   69.00   1.0000    1.0000
omega____ theta____ kappa____ phi______ frames
    -        0.0000   57.0000    0.0000 50

#__ type_ start__ end____ width___ exp.time_
  5 omega  -22.00   11.00   1.0000    1.0000
omega____ theta____ kappa____ phi______ frames
    -        0.0000  -57.0000   60.0000 33

#__ type_ start__ end____ width___ exp.time_
  6 omega   35.00   74.00   1.0000    1.0000
omega____ theta____ kappa____ phi______ frames
    -       54.0000  -77.0000 -180.0000 39

#__ type_ start__ end____ width___ exp.time_
  7 omega  -14.00   12.00   1.0000    1.0000
omega____ theta____ kappa____ phi______ frames
    -       54.0000  -77.0000 -180.0000 26

#__ type_ start__ end____ width___ exp.time_
  8 omega   41.00  123.00   1.0000    1.0000
omega____ theta____ kappa____ phi______ frames
    -       54.0000   57.0000   30.0000 82

#__ type_ start__ end____ width___ exp.time_
  9 omega   52.00  105.00   1.0000    1.0000
omega____ theta____ kappa____ phi______ frames
    -       54.0000 -125.0000   60.0000 53

#__ type_ start__ end____ width___ exp.time_
 10 omega   -2.00   75.00   1.0000    1.0000
omega____ theta____ kappa____ phi______ frames
    -       54.0000  -57.0000   60.0000 77

#__ type_ start__ end____ width___ exp.time_
 11 omega   72.00   98.00   1.0000    1.0000
omega____ theta____ kappa____ phi______ frames
    -       54.0000  -99.0000 -150.0000 26

#__ type_ start__ end____ width___ exp.time_
 12 omega   85.00  119.00   1.0000    1.0000
omega____ theta____ kappa____ phi______ frames
    -       54.0000  161.0000   92.0000 34

#__ type_ start__ end____ width___ exp.time_
 13 omega  -20.00  103.00   1.0000    1.0000
omega____ theta____ kappa____ phi______ frames
    -       54.0000  -19.0000 -150.0000 123

#__ type_ start__ end____ width___ exp.time_
 14 omega    3.00   41.00   1.0000    1.0000
omega____ theta____ kappa____ phi______ frames
    -       54.0000  -99.0000 -150.0000 38

#__ type_ start__ end____ width___ exp.time_
 15 omega  108.00  134.00   1.0000    1.0000
omega____ theta____ kappa____ phi______ frames
    -      108.0000  117.0000  -57.0000 26

#__ type_ start__ end____ width___ exp.time_
 16 omega   65.00  115.00   1.0000    1.0000
omega____ theta____ kappa____ phi______ frames
    -      108.0000 -111.0000   30.0000 50

#__ type_ start__ end____ width___ exp.time_
 17 omega  105.00  164.00   1.0000    1.0000
omega____ theta____ kappa____ phi______ frames
    -      108.0000  111.0000   30.0000 59

#__ type_ start__ end____ width___ exp.time_
 18 omega   35.00   90.00   1.0000    1.0000
omega____ theta____ kappa____ phi______ frames
    -      108.0000  -25.0000    0.0000 55

#__ type_ start__ end____ width___ exp.time_
 19 omega   77.00  148.00   1.0000    1.0000
omega____ theta____ kappa____ phi______ frames
    -      108.0000   77.0000  -60.0000 71

#__ type_ start__ end____ width___ exp.time_
 20 omega  102.00  153.00   1.0000    1.0000
omega____ theta____ kappa____ phi______ frames
    -      108.0000   63.0000 -180.0000 51

#__ type_ start__ end____ width___ exp.time_
 21 omega   35.00   69.00   1.0000    1.0000
omega____ theta____ kappa____ phi______ frames
    -      108.0000  -25.0000  -30.0000 34

#__ type_ start__ end____ width___ exp.time_
 22 omega  104.00  172.00   1.0000    1.0000
omega____ theta____ kappa____ phi______ frames
    -      108.0000   50.0000  -90.0000 68

#__ type_ start__ end____ width___ exp.time_
 23 omega  144.00  173.00   1.0000    1.0000
omega____ theta____ kappa____ phi______ frames
    -      108.0000   50.0000    0.0000 29

#__ type_ start__ end____ width___ exp.time_
 24 omega   50.00   98.00   1.0000    1.0000
omega____ theta____ kappa____ phi______ frames
    -      108.0000  -50.0000  120.0000 48

#__ type_ start__ end____ width___ exp.time_
 25 omega   51.00   79.00   1.0000    1.0000
omega____ theta____ kappa____ phi______ frames
    -      108.0000  -25.0000 -150.0000 28

#__ type_ start__ end____ width___ exp.time_
 26 omega   85.00  129.00   1.0000    1.0000
omega____ theta____ kappa____ phi______ frames
    -      108.0000   50.0000    0.0000 44

#__ type_ start__ end____ width___ exp.time_
 27 omega   38.00   64.00   1.0000    1.0000
omega____ theta____ kappa____ phi______ frames
    -      108.0000  -25.0000 -180.0000 26

#__ type_ start__ end____ width___ exp.time_
 28 omega   35.00   98.00   1.0000    1.0000
omega____ theta____ kappa____ phi______ frames
    -      108.0000 -111.0000 -180.0000 63

#__ type_ start__ end____ width___ exp.time_
 29 omega   77.00  114.00   1.0000    1.0000
omega____ theta____ kappa____ phi______ frames
    -      108.0000 -111.0000 -150.0000 37

#__ type_ start__ end____ width___ exp.time_
 30 omega   87.00  113.00   1.0000    1.0000
omega____ theta____ kappa____ phi______ frames
    -      108.0000 -111.0000  -30.0000 26

#__ type_ start__ end____ width___ exp.time_
 31 omega   42.00  121.00   1.0000    1.0000
omega____ theta____ kappa____ phi______ frames
    -      108.0000  -63.0000  -30.0000 79

#__ type_ start__ end____ width___ exp.time_
 32 omega   43.00  139.00   1.0000    1.0000
omega____ theta____ kappa____ phi______ frames
    -      108.0000  -77.0000 -150.0000 96

#__ type_ start__ end____ width___ exp.time_
 33 omega   84.00  150.00   1.0000    1.0000
omega____ theta____ kappa____ phi______ frames
    -      108.0000  178.0000 -150.0000 66

#__ type_ start__ end____ width___ exp.time_
 34 omega  -73.00   27.00   1.0000    1.0000
omega____ theta____ kappa____ phi______ frames
    -        0.0000  -38.0000  120.0000 100

#__ type_ start__ end____ width___ exp.time_
 35 omega  -77.00  -23.00   1.0000    1.0000
omega____ theta____ kappa____ phi______ frames
    -        0.0000  161.0000   92.0000 54

#__ type_ start__ end____ width___ exp.time_
 36 omega  -32.00   71.00   1.0000    1.0000
omega____ theta____ kappa____ phi______ frames
    -        0.0000   77.0000  -90.0000 103

#__ type_ start__ end____ width___ exp.time_
 37 omega   22.00  125.00   1.0000    1.0000
omega____ theta____ kappa____ phi______ frames
    -       54.0000   77.0000  -60.0000 103

#__ type_ start__ end____ width___ exp.time_
 38 omega  -15.00   47.00   1.0000    1.0000
omega____ theta____ kappa____ phi______ frames
    -       54.0000  -57.0000  120.0000 62

#__ type_ start__ end____ width___ exp.time_
 39 omega   22.00  125.00   1.0000    1.0000
omega____ theta____ kappa____ phi______ frames
    -       54.0000   77.0000   90.0000 103

#__ type_ start__ end____ width___ exp.time_
 40 omega   22.00  125.00   1.0000    1.0000
omega____ theta____ kappa____ phi______ frames
    -       54.0000   77.0000  150.0000 103

#__ type_ start__ end____ width___ exp.time_
 41 omega   22.00  125.00   1.0000    1.0000
omega____ theta____ kappa____ phi______ frames
    -       54.0000   77.0000    0.0000 103

#__ type_ start__ end____ width___ exp.time_
 42 omega   22.00  125.00   1.0000    1.0000
omega____ theta____ kappa____ phi______ frames
    -       54.0000   77.0000  -90.0000 103

#__ type_ start__ end____ width___ exp.time_
 43 omega   22.00  125.00   1.0000    1.0000
omega____ theta____ kappa____ phi______ frames
    -       54.0000   77.0000   60.0000 103

#__ type_ start__ end____ width___ exp.time_
 44 omega  -15.00   76.00   1.0000    1.0000
omega____ theta____ kappa____ phi______ frames
    -       54.0000  -57.0000    0.0000 91

#__ type_ start__ end____ width___ exp.time_
 45 omega   32.00  123.00   1.0000    1.0000
omega____ theta____ kappa____ phi______ frames
    -       54.0000   57.0000 -120.0000 91
;
_diffrn_measurement_device_type 'SuperNova, Dual, Cu at zero, Eos'
_diffrn_measurement_method '\w scans'
_diffrn_orient_matrix_UB_11 -0.1453626000
_diffrn_orient_matrix_UB_12 0.0152231000
_diffrn_orient_matrix_UB_13 -0.0142633000
_diffrn_orient_matrix_UB_21 0.0265705000
_diffrn_orient_matrix_UB_22 0.0748730000
_diffrn_orient_matrix_UB_23 0.0173835000
_diffrn_orient_matrix_UB_31 0.0186116000
_diffrn_orient_matrix_UB_32 0.0120223000
_diffrn_orient_matrix_UB_33 -0.0901818000
_diffrn_radiation_monochromator mirror
_diffrn_radiation_type CuK\a
_diffrn_radiation_wavelength 1.54184
_diffrn_reflns_av_R_equivalents 0.0422
_diffrn_reflns_av_unetI/netI 0.0268
_diffrn_reflns_limit_h_max 12
_diffrn_reflns_limit_h_min -12
_diffrn_reflns_limit_k_max 23
_diffrn_reflns_limit_k_min -23
_diffrn_reflns_limit_l_max 18
_diffrn_reflns_limit_l_min -19
_diffrn_reflns_number 36216
_diffrn_reflns_theta_full 67.08
_diffrn_reflns_theta_max 67.08
_diffrn_reflns_theta_min 3.47
_diffrn_source 'SuperNova (Cu) X-ray Source'
_exptl_absorpt_coefficient_mu 6.730
_exptl_absorpt_correction_T_max 1.00000
_exptl_absorpt_correction_T_min 0.42068
_exptl_absorpt_correction_type multi-scan
_exptl_absorpt_process_details
;
CrysAlisPro, Agilent Technologies,
Version 1.171.36.32 (release 02-08-2013 CrysAlis171 .NET)
(compiled Aug  2 2013,16:46:58)
Empirical absorption correction using spherical harmonics,
 implemented in SCALE3 ABSPACK scaling algorithm.
;
_exptl_crystal_colour
;
;
_exptl_crystal_density_diffrn 1.575
_exptl_crystal_density_method 'not measured'
_exptl_crystal_description
;
;
_exptl_crystal_F_000 1568
_refine_diff_density_max 2.302
_refine_diff_density_min -1.275
_refine_diff_density_rms 0.240
_refine_ls_extinction_method none
_refine_ls_goodness_of_fit_ref 1.118
_refine_ls_hydrogen_treatment constr
_refine_ls_matrix_type full
_refine_ls_number_parameters 336
_refine_ls_number_reflns 6107
_refine_ls_number_restraints 0
_refine_ls_restrained_S_all 1.118
_refine_ls_R_factor_all 0.0641
_refine_ls_R_factor_gt 0.0565
_refine_ls_shift/su_max 0.001
_refine_ls_shift/su_mean 0.000
_refine_ls_structure_factor_coef Fsqd
_refine_ls_weighting_details 'calc w=1/[\s^2^(Fo^2^)+(0.1263P)^2^+8.1031P] where P=(Fo^2^+2Fc^2^)/3'
_refine_ls_weighting_scheme calc
_refine_ls_wR_factor_gt 0.1966
_refine_ls_wR_factor_ref 0.2064
_reflns_number_gt 5188
_reflns_number_total 6107
_reflns_threshold_expression >2sigma(I)
_cod_data_source_file JSSC-2015-229-49.cif
_cod_data_source_block 1
_cod_database_code 1561821
_chemical_oxdiff_formula 'C H O N Zn Br'
_reflns_odcompleteness_completeness 99.94
_reflns_odcompleteness_iscentric 1
_reflns_odcompleteness_theta 66.97
_olex2_refinement_description
;
1. Fixed Uiso
 At 1.2 times of:
  All C(H) groups, All C(H,H) groups
 At 1.5 times of:
  All C(H,H,H) groups
2.a Secondary CH2 refined with riding coordinates:
 C13(H13A,H13B), C20(H20A,H20B)
2.b Aromatic/amide H refined with riding coordinates:
 C18(H18), C11(H11), C16(H16), C12(H12), C17(H17), C15(H15), C24(H24), C23(H23)
2.c Idealised Me refined as rotating group:
 C21(H21A,H21B,H21C), C9(H9A,H9B,H9C)
;

loop_
_space_group_symop_id
_space_group_symop_operation_xyz
1 'x, y, z'
2 '-x, y+1/2, -z+1/2'
3 '-x, -y, -z'
4 'x, -y-1/2, z-1/2'

loop_
_atom_site_label
_atom_site_type_symbol
_atom_site_fract_x
_atom_site_fract_y
_atom_site_fract_z
_atom_site_U_iso_or_equiv
_atom_site_adp_type
_atom_site_occupancy
_atom_site_calc_flag
_atom_site_disorder_assembly
_atom_site_disorder_group
_atom_site_refinement_flags_posn
Br4 Br 0.72786(6) 0.42288(3) 0.45209(5) 0.0500(2) Uani 1 d . . .
Zn1 Zn 1.13469(7) 0.74887(3) 0.38767(4) 0.0308(2) Uani 1 d . . .
Br2 Br 0.94407(11) 1.11403(4) 0.36092(5) 0.0703(3) Uani 1 d . . .
Br3 Br 0.81173(7) 0.55642(4) 0.34960(4) 0.0538(2) Uani 1 d . . .
Br1 Br 0.97361(13) 0.95473(4) 0.31142(4) 0.0808(4) Uani 1 d . . .
O3 O 1.0488(4) 0.67525(19) 0.4423(2) 0.0398(9) Uani 1 d . . .
O1 O 1.1246(4) 0.8356(2) 0.4449(3) 0.0496(11) Uani 1 d . . .
N4 N 0.3259(5) 0.7705(3) -0.1080(3) 0.0409(11) Uani 1 d . . .
N1 N 1.0795(5) 0.7695(2) 0.2726(3) 0.0348(10) Uani 1 d . . .
O4 O 1.1274(5) 0.6111(2) 0.3473(3) 0.0550(12) Uani 1 d . . .
C4 C 0.9774(6) 1.0481(3) 0.4417(3) 0.0373(12) Uani 1 d . . .
O2 O 0.9097(5) 0.8284(2) 0.4439(3) 0.0539(12) Uani 1 d . . .
N2 N 0.9707(4) 0.7765(2) 0.1560(3) 0.0354(10) Uani 1 d . . .
C6 C 1.0345(5) 0.5579(3) 0.4577(3) 0.0342(12) Uani 1 d . . .
C5 C 1.0739(6) 0.6190(3) 0.4102(4) 0.0383(13) Uani 1 d . . .
C7 C 0.9204(5) 0.5240(3) 0.4371(3) 0.0356(12) Uani 1 d . . .
N3 N 0.5313(5) 0.7804(3) -0.0731(4) 0.0528(14) Uani 1 d . . .
C2 C 1.0099(6) 0.9319(3) 0.4785(4) 0.0371(12) Uani 1 d . . .
C3 C 0.9883(6) 0.9811(3) 0.4213(3) 0.0381(13) Uani 1 d . . .
C10 C 0.9660(5) 0.7605(3) 0.2343(3) 0.0339(12) Uani 1 d . . .
C8 C 0.8860(5) 0.4670(3) 0.4784(4) 0.0357(12) Uani 1 d . . .
C22 C 0.4165(6) 0.7573(3) -0.0515(4) 0.0437(14) Uani 1 d . . .
C18 C 0.5972(6) 0.8922(4) 0.0282(4) 0.0516(16) Uani 1 d . . .
H18 H 0.5251 0.8931 -0.0080 0.062 Uiso 1 calc . . R
C19 C 0.6761(5) 0.8364(3) 0.0315(4) 0.0411(13) Uani 1 d . . .
C14 C 0.7823(6) 0.8345(3) 0.0880(3) 0.0381(12) Uani 1 d . . .
C1 C 1.0124(6) 0.8589(3) 0.4540(3) 0.0392(13) Uani 1 d . . .
C11 C 1.1607(6) 0.7933(3) 0.2159(4) 0.0448(14) Uani 1 d . . .
H11 H 1.2473 0.8044 0.2260 0.054 Uiso 1 calc . . R
C16 C 0.7310(8) 0.9470(3) 0.1286(5) 0.0572(18) Uani 1 d . . .
H16 H 0.7515 0.9849 0.1596 0.069 Uiso 1 calc . . R
C13 C 0.8651(6) 0.7724(3) 0.0939(4) 0.0435(14) Uani 1 d . . .
H13A H 0.8111 0.7342 0.1052 0.052 Uiso 1 calc . . R
H13B H 0.9011 0.7645 0.0421 0.052 Uiso 1 calc . . R
C12 C 1.0944(6) 0.7977(3) 0.1441(4) 0.0447(14) Uani 1 d . . .
H12 H 1.1258 0.8122 0.0959 0.054 Uiso 1 calc . . R
C17 C 0.6234(7) 0.9469(3) 0.0779(5) 0.0528(16) Uani 1 d . . .
H17 H 0.5675 0.9834 0.0765 0.063 Uiso 1 calc . . R
C21 C 0.3957(8) 0.7232(5) 0.0265(5) 0.070(2) Uani 1 d . . .
H21A H 0.3053 0.7139 0.0298 0.105 Uiso 1 calc . . GR
H21B H 0.4248 0.7519 0.0703 0.105 Uiso 1 calc . . GR
H21C H 0.4436 0.6819 0.0295 0.105 Uiso 1 calc . . GR
C15 C 0.8112(7) 0.8908(3) 0.1347(4) 0.0543(17) Uani 1 d . . .
H15 H 0.8842 0.8910 0.1702 0.065 Uiso 1 calc . . R
C20 C 0.6540(6) 0.7782(4) -0.0247(5) 0.0575(19) Uani 1 d . . .
H20A H 0.7240 0.7766 -0.0608 0.069 Uiso 1 calc . . R
H20B H 0.6572 0.7371 0.0066 0.069 Uiso 1 calc . . R
C9 C 0.8466(6) 0.7360(4) 0.2722(5) 0.0549(17) Uani 1 d . . .
H9A H 0.8704 0.7166 0.3240 0.082 Uiso 1 calc . . GR
H9B H 0.8043 0.7027 0.2381 0.082 Uiso 1 calc . . GR
H9C H 0.7889 0.7730 0.2789 0.082 Uiso 1 calc . . GR
C24 C 0.3863(7) 0.8043(4) -0.1681(4) 0.0539(17) Uani 1 d . . .
H24 H 0.3462 0.8203 -0.2159 0.065 Uiso 1 calc . . R
C23 C 0.5123(7) 0.8101(4) -0.1458(5) 0.0617(19) Uani 1 d . . .
H23 H 0.5750 0.8308 -0.1750 0.074 Uiso 1 calc . . R

loop_
_atom_site_aniso_label
_atom_site_aniso_U_11
_atom_site_aniso_U_22
_atom_site_aniso_U_33
_atom_site_aniso_U_23
_atom_site_aniso_U_13
_atom_site_aniso_U_12
Br4 0.0399(4) 0.0381(4) 0.0712(5) -0.0002(3) -0.0044(3) -0.0062(3)
Zn1 0.0335(4) 0.0254(4) 0.0326(4) 0.0024(3) -0.0052(3) 0.0023(3)
Br2 0.1283(8) 0.0323(4) 0.0475(4) 0.0128(3) -0.0165(4) -0.0012(4)
Br3 0.0570(4) 0.0483(4) 0.0539(5) 0.0102(3) -0.0130(3) 0.0025(3)
Br1 0.1630(10) 0.0437(5) 0.0340(4) -0.0059(3) -0.0080(5) -0.0013(5)
O3 0.050(2) 0.026(2) 0.044(2) 0.0025(16) 0.0033(18) 0.0014(16)
O1 0.058(3) 0.030(2) 0.060(3) -0.0087(19) -0.006(2) 0.0051(19)
N4 0.034(2) 0.043(3) 0.044(3) -0.002(2) -0.008(2) -0.005(2)
N1 0.038(2) 0.033(2) 0.032(2) 0.0049(19) -0.0032(19) 0.0006(19)
O4 0.079(3) 0.038(2) 0.049(3) -0.004(2) 0.019(2) -0.007(2)
C4 0.051(3) 0.027(3) 0.033(3) 0.004(2) -0.006(2) -0.004(2)
O2 0.061(3) 0.031(2) 0.069(3) -0.006(2) 0.000(2) -0.007(2)
N2 0.038(2) 0.033(2) 0.034(2) 0.0028(19) -0.0066(19) 0.0053(19)
C6 0.039(3) 0.026(3) 0.039(3) 0.000(2) 0.006(2) 0.003(2)
C5 0.045(3) 0.028(3) 0.042(3) 0.001(2) -0.002(3) -0.003(2)
C7 0.039(3) 0.028(3) 0.039(3) 0.001(2) 0.001(2) 0.007(2)
N3 0.033(3) 0.069(4) 0.055(3) -0.012(3) -0.010(2) 0.000(3)
C2 0.044(3) 0.025(3) 0.042(3) -0.002(2) -0.002(3) 0.000(2)
C3 0.057(3) 0.028(3) 0.029(3) 0.001(2) -0.003(2) -0.003(2)
C10 0.034(3) 0.031(3) 0.036(3) 0.004(2) -0.001(2) 0.007(2)
C8 0.037(3) 0.026(3) 0.044(3) -0.002(2) 0.002(2) 0.000(2)
C22 0.036(3) 0.049(4) 0.044(3) -0.008(3) -0.009(3) 0.003(3)
C18 0.033(3) 0.060(4) 0.061(4) -0.001(3) -0.008(3) 0.010(3)
C19 0.032(3) 0.045(3) 0.045(3) -0.002(3) -0.002(2) -0.001(2)
C14 0.040(3) 0.040(3) 0.034(3) 0.002(2) -0.001(2) 0.004(2)
C1 0.057(4) 0.023(3) 0.037(3) 0.003(2) -0.004(3) 0.003(3)
C11 0.037(3) 0.052(4) 0.045(3) 0.011(3) -0.002(3) -0.005(3)
C16 0.069(5) 0.038(4) 0.063(4) -0.008(3) -0.012(4) 0.009(3)
C13 0.054(4) 0.037(3) 0.037(3) -0.005(2) -0.013(3) 0.009(3)
C12 0.050(3) 0.046(4) 0.038(3) 0.008(3) 0.001(3) -0.001(3)
C17 0.051(4) 0.042(4) 0.065(4) 0.003(3) 0.001(3) 0.011(3)
C21 0.059(5) 0.090(6) 0.059(5) 0.013(4) -0.017(4) 0.000(4)
C15 0.062(4) 0.043(4) 0.055(4) -0.008(3) -0.019(3) 0.009(3)
C20 0.033(3) 0.075(5) 0.063(4) -0.025(4) -0.015(3) 0.005(3)
C9 0.037(3) 0.074(5) 0.054(4) 0.011(4) 0.001(3) -0.004(3)
C24 0.048(4) 0.065(4) 0.047(4) 0.006(3) -0.011(3) -0.014(3)
C23 0.044(4) 0.081(5) 0.060(4) -0.002(4) 0.000(3) -0.014(4)

loop_
_atom_type_symbol
_atom_type_description
_atom_type_scat_dispersion_real
_atom_type_scat_dispersion_imag
_atom_type_scat_source
C C 0.0181 0.0091 'International Tables Vol C Tables 4.2.6.8 and 6.1.1.4'
H H 0.0000 0.0000 'International Tables Vol C Tables 4.2.6.8 and 6.1.1.4'
Br Br -0.6763 1.2805 'International Tables Vol C Tables 4.2.6.8 and 6.1.1.4'
N N 0.0311 0.0180 'International Tables Vol C Tables 4.2.6.8 and 6.1.1.4'
O O 0.0492 0.0322 'International Tables Vol C Tables 4.2.6.8 and 6.1.1.4'
Zn Zn -1.5491 0.6778 'International Tables Vol C Tables 4.2.6.8 and 6.1.1.4'

loop_
_geom_angle_atom_site_label_1
_geom_angle_atom_site_label_2
_geom_angle_atom_site_label_3
_geom_angle
_geom_angle_site_symmetry_1
_geom_angle_site_symmetry_3
O3 Zn1 O1 112.99(18) . .
O3 Zn1 N4 108.22(19) . 4_676
O3 Zn1 N1 118.87(19) . .
O1 Zn1 N4 103.3(2) . 4_676
O1 Zn1 N1 105.03(19) . .
N1 Zn1 N4 107.2(2) . 4_676
C5 O3 Zn1 110.7(4) . .
C1 O1 Zn1 116.9(4) . .
C22 N4 Zn1 130.2(5) . 4_475
C22 N4 C24 106.1(5) . .
C24 N4 Zn1 123.7(4) . 4_475
C10 N1 Zn1 128.9(4) . .
C10 N1 C11 106.3(5) . .
C11 N1 Zn1 124.7(4) . .
C2 C4 Br2 118.8(4) 3_776 .
C3 C4 Br2 120.6(4) . .
C3 C4 C2 120.6(5) . 3_776
C10 N2 C13 126.9(5) . .
C10 N2 C12 107.6(5) . .
C12 N2 C13 125.5(5) . .
C7 C6 C5 121.0(5) . .
C7 C6 C8 118.1(5) . 3_766
C8 C6 C5 121.0(5) 3_766 .
O3 C5 C6 114.8(5) . .
O4 C5 O3 125.9(5) . .
O4 C5 C6 119.3(5) . .
C6 C7 Br3 118.8(4) . .
C8 C7 Br3 120.1(4) . .
C8 C7 C6 121.2(5) . .
C22 N3 C20 126.7(6) . .
C22 N3 C23 107.9(5) . .
C23 N3 C20 125.4(6) . .
C4 C2 C1 122.3(5) 3_776 .
C3 C2 C4 117.4(5) . 3_776
C3 C2 C1 120.3(5) . .
C4 C3 Br1 120.1(4) . .
C2 C3 Br1 117.9(4) . .
C2 C3 C4 122.0(5) . .
N1 C10 N2 110.5(5) . .
N1 C10 C9 125.2(5) . .
N2 C10 C9 124.3(5) . .
C6 C8 Br4 118.3(4) 3_766 .
C7 C8 Br4 120.9(4) . .
C7 C8 C6 120.8(5) . 3_766
N4 C22 N3 110.3(6) . .
N4 C22 C21 125.2(6) . .
N3 C22 C21 124.5(6) . .
C19 C18 C17 121.1(6) . .
C18 C19 C14 119.2(6) . .
C18 C19 C20 122.1(6) . .
C14 C19 C20 118.7(6) . .
C19 C14 C13 119.1(5) . .
C15 C14 C19 119.1(6) . .
C15 C14 C13 121.7(5) . .
O1 C1 C2 114.5(5) . .
O2 C1 O1 126.6(5) . .
O2 C1 C2 118.9(6) . .
C12 C11 N1 109.1(5) . .
C17 C16 C15 120.5(7) . .
N2 C13 C14 113.5(5) . .
C11 C12 N2 106.4(5) . .
C16 C17 C18 119.8(6) . .
C14 C15 C16 120.1(6) . .
N3 C20 C19 114.4(6) . .
C23 C24 N4 108.6(6) . .
C24 C23 N3 107.2(7) . .

loop_
_geom_bond_atom_site_label_1
_geom_bond_atom_site_label_2
_geom_bond_distance
_geom_bond_site_symmetry_2
Br4 C8 1.888(6) .
Zn1 O3 1.966(4) .
Zn1 O1 1.978(4) .
Zn1 N4 2.016(5) 4_676
Zn1 N1 2.004(5) .
Br2 C4 1.895(6) .
Br3 C7 1.895(6) .
Br1 C3 1.896(6) .
O3 C5 1.274(7) .
O1 C1 1.270(8) .
N4 Zn1 2.016(5) 4_475
N4 C22 1.313(8) .
N4 C24 1.386(9) .
N1 C10 1.315(7) .
N1 C11 1.384(8) .
O4 C5 1.224(8) .
C4 C2 1.382(8) 3_776
C4 C3 1.382(8) .
O2 C1 1.228(8) .
N2 C10 1.342(7) .
N2 C13 1.459(7) .
N2 C12 1.375(8) .
C6 C5 1.520(8) .
C6 C7 1.386(8) .
C6 C8 1.394(8) 3_766
C7 C8 1.384(8) .
N3 C22 1.344(9) .
N3 C20 1.462(8) .
N3 C23 1.349(10) .
C2 C4 1.382(8) 3_776
C2 C3 1.374(8) .
C2 C1 1.511(8) .
C10 C9 1.504(9) .
C8 C6 1.394(8) 3_766
C22 C21 1.489(11) .
C18 C19 1.379(9) .
C18 C17 1.383(10) .
C19 C14 1.401(8) .
C19 C20 1.498(9) .
C14 C13 1.506(8) .
C14 C15 1.385(9) .
C11 C12 1.342(9) .
C16 C17 1.355(10) .
C16 C15 1.394(10) .
C24 C23 1.340(10) .
